data_7249399
loop_
_publ_author_name
'Zhang, Hong'
'Jiang, Yunhe'
'Sun, Xiaoxue'
'Liang, Tianyu'
'Wang, Xiang'
'Li, Yang'

_publ_section_title
;
 A new synthesis of indolo[2,3-b]quinolines from
 3-acetyl-N-alkyl-2-chloroindoles with 2-aminobenzophenone
;
_journal_issue 42
_journal_name_full 'RSC Advances'
_journal_page_first 30707
_journal_page_last 30712
_journal_paper_doi 10.1039/D4RA05176A
_journal_volume 14
_journal_year 2024
_chemical_formula_moiety 'C23 H18 N2'
_chemical_formula_sum 'C23 H18 N2'
_chemical_formula_weight 322.39
_space_group_crystal_system orthorhombic
_space_group_IT_number 33
_space_group_name_Hall 'P 2c -2n'
_space_group_name_H-M_alt 'P n a 21'
_atom_sites_solution_hydrogens geom
_audit_creation_date 2024-07-03
_audit_creation_method
;
Olex2 1.3-alpha
(compiled 2020.11.12 svn.r5f609507 for OlexSys, GUI svn.r6408)
;
_audit_update_record
;
2024-07-03 deposited with the CCDC.	2024-09-17 downloaded from the CCDC.
;
_cell_angle_alpha 90.000(5)
_cell_angle_beta 90.000(5)
_cell_angle_gamma 90.000(5)
_cell_formula_units_Z 4
_cell_length_a 9.851(5)
_cell_length_b 10.127(5)
_cell_length_c 16.933(5)
_cell_measurement_reflns_used 4219
_cell_measurement_temperature 293(2)
_cell_measurement_theta_max 28.332
_cell_measurement_theta_min 2.343
_cell_volume 1689.3(13)
_computing_cell_refinement 'SAINT (Bruker, 2007)'
_computing_data_collection 'APEX2 (Bruker, 2007)'
_computing_data_reduction 'SAINT (Bruker, 2007)'
_computing_molecular_graphics 'Olex2 1.3-alpha (Dolomanov et al., 2009)'
_computing_publication_material 'Olex2 1.3-alpha (Dolomanov et al., 2009)'
_computing_structure_refinement 'SHELXL 2018/3 (Sheldrick, 2015)'
_computing_structure_solution 'SHELXTL (Sheldrick, 2008)'
_diffrn_ambient_temperature 293(2)
_diffrn_measured_fraction_theta_full 0.999
_diffrn_measured_fraction_theta_max 0.987
_diffrn_measurement_device_type 'Bruker P4'
_diffrn_measurement_method '\w scans'
_diffrn_radiation_monochromator graphite
_diffrn_radiation_type MoK\a
_diffrn_radiation_wavelength 0.71069
_diffrn_reflns_av_R_equivalents 0.0889
_diffrn_reflns_av_unetI/netI 0.0736
_diffrn_reflns_Laue_measured_fraction_full 0.999
_diffrn_reflns_Laue_measured_fraction_max 0.987
_diffrn_reflns_limit_h_max 12
_diffrn_reflns_limit_h_min -13
_diffrn_reflns_limit_k_max 13
_diffrn_reflns_limit_k_min -9
_diffrn_reflns_limit_l_max 20
_diffrn_reflns_limit_l_min -22
_diffrn_reflns_number 10973
_diffrn_reflns_point_group_measured_fraction_full 0.944
_diffrn_reflns_point_group_measured_fraction_max 0.914
_diffrn_reflns_theta_full 25.240
_diffrn_reflns_theta_max 28.332
_diffrn_reflns_theta_min 2.343
_exptl_absorpt_coefficient_mu 0.075
_exptl_absorpt_correction_T_max 0.994
_exptl_absorpt_correction_T_min 0.991
_exptl_absorpt_correction_type multi-scan
_exptl_crystal_colour colourless
_exptl_crystal_colour_primary colourless
_exptl_crystal_density_diffrn 1.268
_exptl_crystal_description block
_exptl_crystal_F_000 680.0
_exptl_crystal_size_max 0.12
_exptl_crystal_size_mid 0.1
_exptl_crystal_size_min 0.08
_refine_diff_density_max 0.199
_refine_diff_density_min -0.277
_refine_diff_density_rms 0.055
_refine_ls_abs_structure_details
;
 Flack x determined using 1045 quotients [(I+)-(I-)]/[(I+)+(I-)]
 (Parsons, Flack and Wagner, Acta Cryst. B69 (2013) 249-259).
;
_refine_ls_abs_structure_Flack -2.5(10)
_refine_ls_extinction_method none
_refine_ls_goodness_of_fit_ref 1.080
_refine_ls_hydrogen_treatment constr
_refine_ls_matrix_type full
_refine_ls_number_parameters 226
_refine_ls_number_reflns 3860
_refine_ls_number_restraints 1
_refine_ls_restrained_S_all 1.080
_refine_ls_R_factor_all 0.0849
_refine_ls_R_factor_gt 0.0663
_refine_ls_shift/su_max 0.000
_refine_ls_shift/su_mean 0.000
_refine_ls_structure_factor_coef Fsqd
_refine_ls_weighting_details 'w=1/[\s^2^(Fo^2^)+(0.1020P)^2^+0.2898P] where P=(Fo^2^+2Fc^2^)/3'
_refine_ls_weighting_scheme calc
_refine_ls_wR_factor_gt 0.1769
_refine_ls_wR_factor_ref 0.1923
_reflns_Friedel_coverage 0.795
_reflns_Friedel_fraction_full 0.884
_reflns_Friedel_fraction_max 0.837
_reflns_number_gt 2906
_reflns_number_total 4219
_reflns_threshold_expression 'I > 2\s(I)'
_cod_data_source_file d4ra05176a2.cif
_cod_data_source_block 1
_cod_database_code 7249399
_shelx_shelxl_version_number 2018/3
_shelx_space_group_comment
;
The symmetry employed for this shelxl refinement is uniquely defined
by the following loop, which should always be used as a source of
symmetry information in preference to the above space-group names.
They are only intended as comments.
;
_olex2_refinement_description
;
1. Fixed Uiso
 At 1.2 times of:
  All C(H) groups, All C(H,H) groups
 At 1.5 times of:
  All C(H,H,H) groups
2.a Secondary CH2 refined with riding coordinates:
 C11(H11A,H11B)
2.b Me refined with riding coordinates:
 C4(H4A,H4B,H4C)
2.c Aromatic/amide H refined with riding coordinates:
 C17(H17), C15(H15), C14(H14), C13(H13), C10(H10), C9(H9), C8(H8), C7(H7),
 C6(H6), C5(H5), C3(H3), C2(H2), C1(H1)
;
_olex2_submission_special_instructions 'No special instructions were received'

loop_
_space_group_symop_operation_xyz
'x, y, z'
'-x, -y, z+1/2'
'-x+1/2, y+1/2, z+1/2'
'x+1/2, -y+1/2, z'

loop_
_atom_site_label
_atom_site_type_symbol
_atom_site_fract_x
_atom_site_fract_y
_atom_site_fract_z
_atom_site_U_iso_or_equiv
_atom_site_adp_type
_atom_site_occupancy
_atom_site_site_symmetry_order
_atom_site_calc_flag
_atom_site_refinement_flags_posn
_atom_site_refinement_flags_adp
_atom_site_refinement_flags_occupancy
_atom_site_disorder_assembly
_atom_site_disorder_group
N1 N 0.7897(4) 1.1942(3) 1.0174(2) 0.0457(8) Uani 1 1 d . . . . .
N2 N 0.9385(4) 1.0528(3) 1.0872(2) 0.0436(8) Uani 1 1 d . . . . .
C23 C 0.8415(4) 0.9973(3) 0.9572(2) 0.0384(8) Uani 1 1 d . . . . .
C22 C 0.9888(4) 0.8412(3) 1.0208(2) 0.0381(8) Uani 1 1 d . . . . .
C21 C 1.0023(4) 0.9321(3) 1.0848(2) 0.0401(8) Uani 1 1 d . . . . .
C20 C 0.8637(4) 1.0797(3) 1.0252(2) 0.0410(8) Uani 1 1 d . . . . .
C19 C 0.9055(4) 0.8766(3) 0.9549(2) 0.0383(8) Uani 1 1 d . . . . .
C18 C 0.7463(4) 1.0685(4) 0.9074(2) 0.0426(9) Uani 1 1 d . . . . .
C17 C 1.0596(4) 0.7206(4) 1.0247(2) 0.0445(9) Uani 1 1 d . . . . .
H17 H 1.053384 0.661287 0.982877 0.053 Uiso 1 1 calc R U . . .
C16 C 0.8908(4) 0.7875(3) 0.8849(2) 0.0394(8) Uani 1 1 d . . . . .
C15 C 0.8198(5) 0.6699(4) 0.8894(3) 0.0515(11) Uani 1 1 d . . . . .
H15 H 0.781004 0.643923 0.937048 0.062 Uiso 1 1 calc R U . . .
C14 C 1.1373(5) 0.6892(4) 1.0889(3) 0.0493(10) Uani 1 1 d . . . . .
H14 H 1.181709 0.608184 1.091118 0.059 Uiso 1 1 calc R U . . .
C13 C 1.0844(5) 0.8971(4) 1.1497(2) 0.0507(10) Uani 1 1 d . . . . .
H13 H 1.093589 0.955572 1.191673 0.061 Uiso 1 1 calc R U . . .
C12 C 0.7207(4) 1.1903(4) 0.9460(3) 0.0452(9) Uani 1 1 d . . . . .
C11 C 0.7908(5) 1.3032(4) 1.0734(3) 0.0535(11) Uani 1 1 d . . . . .
H11A H 0.806018 1.268568 1.126044 0.064 Uiso 1 1 calc R U . . .
H11B H 0.702625 1.345748 1.072954 0.064 Uiso 1 1 calc R U . . .
C10 C 0.9484(5) 0.8235(4) 0.8135(3) 0.0527(11) Uani 1 1 d . . . . .
H10 H 0.996722 0.902168 0.809698 0.063 Uiso 1 1 calc R U . . .
C9 C 0.6821(5) 1.0425(4) 0.8363(3) 0.0516(10) Uani 1 1 d . . . . .
H9 H 0.698009 0.963513 0.809879 0.062 Uiso 1 1 calc R U . . .
C8 C 1.1502(5) 0.7794(5) 1.1517(3) 0.0536(10) Uani 1 1 d . . . . .
H8 H 1.204189 0.758268 1.194974 0.064 Uiso 1 1 calc R U . . .
C7 C 0.6328(5) 1.2831(4) 0.9142(3) 0.0557(11) Uani 1 1 d . . . . .
H7 H 0.616596 1.362806 0.939803 0.067 Uiso 1 1 calc R U . . .
C6 C 0.5940(5) 1.1354(5) 0.8050(3) 0.0608(12) Uani 1 1 d . . . . .
H6 H 0.550108 1.118056 0.757506 0.073 Uiso 1 1 calc R U . . .
C5 C 0.8630(6) 0.6275(5) 0.7530(3) 0.0655(14) Uani 1 1 d . . . . .
H5 H 0.853138 0.574057 0.708717 0.079 Uiso 1 1 calc R U . . .
C4 C 0.8982(7) 1.4045(5) 1.0553(4) 0.0740(16) Uani 1 1 d . . . . .
H4A H 0.894412 1.473862 1.093844 0.111 Uiso 1 1 calc R U . . .
H4B H 0.986011 1.363484 1.056779 0.111 Uiso 1 1 calc R U . . .
H4C H 0.882594 1.440682 1.003676 0.111 Uiso 1 1 calc R U . . .
C3 C 0.8063(6) 0.5910(5) 0.8235(3) 0.0628(13) Uani 1 1 d . . . . .
H3 H 0.758233 0.512192 0.826974 0.075 Uiso 1 1 calc R U . . .
C2 C 0.9349(6) 0.7441(5) 0.7482(3) 0.0632(13) Uani 1 1 d . . . . .
H2 H 0.974288 0.769014 0.700546 0.076 Uiso 1 1 calc R U . . .
C1 C 0.5704(6) 1.2541(5) 0.8438(3) 0.0619(12) Uani 1 1 d . . . . .
H1 H 0.511091 1.315196 0.821555 0.074 Uiso 1 1 calc R U . . .

loop_
_atom_site_aniso_label
_atom_site_aniso_U_11
_atom_site_aniso_U_22
_atom_site_aniso_U_33
_atom_site_aniso_U_23
_atom_site_aniso_U_13
_atom_site_aniso_U_12
N1 0.051(2) 0.0323(15) 0.054(2) -0.0021(14) 0.0021(16) 0.0040(13)
N2 0.051(2) 0.0332(15) 0.0463(17) -0.0015(13) 0.0015(16) -0.0021(13)
C23 0.0376(18) 0.0311(17) 0.046(2) 0.0029(15) 0.0029(16) -0.0026(14)
C22 0.0388(19) 0.0337(16) 0.0418(19) 0.0024(15) 0.0048(15) -0.0027(14)
C21 0.041(2) 0.0360(18) 0.0432(19) 0.0022(15) 0.0049(17) -0.0040(15)
C20 0.044(2) 0.0314(16) 0.048(2) 0.0017(15) 0.0057(17) -0.0024(14)
C19 0.0390(19) 0.0322(17) 0.0438(19) 0.0019(15) 0.0038(16) -0.0010(14)
C18 0.039(2) 0.0365(17) 0.052(2) 0.0075(16) 0.0039(17) -0.0011(15)
C17 0.049(2) 0.0366(18) 0.048(2) 0.0013(16) 0.0051(19) 0.0025(15)
C16 0.042(2) 0.0324(17) 0.0441(19) 0.0003(15) 0.0010(16) 0.0042(15)
C15 0.059(3) 0.0356(19) 0.060(3) -0.0030(18) 0.006(2) -0.0020(18)
C14 0.047(2) 0.046(2) 0.055(2) 0.0068(18) 0.005(2) 0.0074(18)
C13 0.063(3) 0.046(2) 0.044(2) 0.0004(18) -0.001(2) -0.001(2)
C12 0.042(2) 0.0387(19) 0.055(2) 0.0054(17) 0.0073(18) -0.0005(16)
C11 0.058(3) 0.039(2) 0.063(3) -0.0091(18) 0.007(2) 0.0087(19)
C10 0.064(3) 0.045(2) 0.049(2) 0.0013(17) 0.004(2) 0.000(2)
C9 0.049(3) 0.046(2) 0.060(2) 0.008(2) -0.0027(19) 0.0012(19)
C8 0.056(3) 0.052(2) 0.052(2) 0.0074(19) -0.003(2) 0.005(2)
C7 0.052(3) 0.044(2) 0.071(3) 0.010(2) 0.009(2) 0.0098(19)
C6 0.054(3) 0.060(3) 0.068(3) 0.010(2) -0.008(2) 0.003(2)
C5 0.088(4) 0.054(3) 0.055(3) -0.015(2) -0.010(3) 0.011(3)
C4 0.092(4) 0.045(2) 0.085(4) -0.006(3) 0.003(3) -0.009(3)
C3 0.072(4) 0.042(2) 0.074(3) -0.012(2) -0.005(3) -0.005(2)
C2 0.083(4) 0.062(3) 0.045(2) 0.000(2) 0.004(2) 0.011(3)
C1 0.054(3) 0.058(3) 0.073(3) 0.016(2) -0.001(2) 0.010(2)

loop_
_atom_type_symbol
_atom_type_description
_atom_type_scat_dispersion_real
_atom_type_scat_dispersion_imag
_atom_type_scat_source
C C 0.0033 0.0016 'International Tables Vol C Tables 4.2.6.8 and 6.1.1.4'
H H 0.0000 0.0000 'International Tables Vol C Tables 4.2.6.8 and 6.1.1.4'
N N 0.0061 0.0033 'International Tables Vol C Tables 4.2.6.8 and 6.1.1.4'

loop_
_geom_angle_atom_site_label_1
_geom_angle_atom_site_label_2
_geom_angle_atom_site_label_3
_geom_angle
_geom_angle_site_symmetry_1
_geom_angle_site_symmetry_3
_geom_angle_publ_flag
C20 N1 C12 108.6(3) . . ?
C20 N1 C11 125.0(4) . . ?
C12 N1 C11 126.3(4) . . ?
C20 N2 C21 114.8(3) . . ?
C20 C23 C18 105.9(3) . . ?
C19 C23 C20 118.0(4) . . ?
C19 C23 C18 136.1(4) . . ?
C21 C22 C19 118.9(3) . . ?
C17 C22 C21 118.5(3) . . ?
C17 C22 C19 122.6(3) . . ?
N2 C21 C22 123.5(3) . . ?
N2 C21 C13 117.6(4) . . ?
C13 C21 C22 118.9(4) . . ?
N1 C20 C23 109.4(3) . . ?
N2 C20 N1 123.3(4) . . ?
N2 C20 C23 127.2(3) . . ?
C23 C19 C22 117.6(4) . . ?
C23 C19 C16 120.9(3) . . ?
C22 C19 C16 121.4(3) . . ?
C12 C18 C23 106.2(4) . . ?
C9 C18 C23 134.8(4) . . ?
C9 C18 C12 119.0(4) . . ?
C22 C17 H17 119.5 . . ?
C14 C17 C22 121.1(4) . . ?
C14 C17 H17 119.5 . . ?
C15 C16 C19 121.6(4) . . ?
C15 C16 C10 118.8(4) . . ?
C10 C16 C19 119.6(3) . . ?
C16 C15 H15 119.9 . . ?
C3 C15 C16 120.2(4) . . ?
C3 C15 H15 119.9 . . ?
C17 C14 H14 120.0 . . ?
C17 C14 C8 120.0(4) . . ?
C8 C14 H14 120.0 . . ?
C21 C13 H13 119.5 . . ?
C8 C13 C21 121.0(4) . . ?
C8 C13 H13 119.5 . . ?
N1 C12 C18 109.8(3) . . ?
C7 C12 N1 128.7(4) . . ?
C7 C12 C18 121.4(4) . . ?
N1 C11 H11A 109.0 . . ?
N1 C11 H11B 109.0 . . ?
N1 C11 C4 113.0(4) . . ?
H11A C11 H11B 107.8 . . ?
C4 C11 H11A 109.0 . . ?
C4 C11 H11B 109.0 . . ?
C16 C10 H10 119.7 . . ?
C2 C10 C16 120.6(4) . . ?
C2 C10 H10 119.7 . . ?
C18 C9 H9 120.3 . . ?
C18 C9 C6 119.3(5) . . ?
C6 C9 H9 120.3 . . ?
C14 C8 H8 119.8 . . ?
C13 C8 C14 120.5(4) . . ?
C13 C8 H8 119.8 . . ?
C12 C7 H7 120.9 . . ?
C1 C7 C12 118.2(4) . . ?
C1 C7 H7 120.9 . . ?
C9 C6 H6 119.6 . . ?
C9 C6 C1 120.8(5) . . ?
C1 C6 H6 119.6 . . ?
C3 C5 H5 120.2 . . ?
C3 C5 C2 119.5(4) . . ?
C2 C5 H5 120.2 . . ?
C11 C4 H4A 109.5 . . ?
C11 C4 H4B 109.5 . . ?
C11 C4 H4C 109.5 . . ?
H4A C4 H4B 109.5 . . ?
H4A C4 H4C 109.5 . . ?
H4B C4 H4C 109.5 . . ?
C15 C3 H3 119.7 . . ?
C5 C3 C15 120.7(5) . . ?
C5 C3 H3 119.7 . . ?
C10 C2 C5 120.2(4) . . ?
C10 C2 H2 119.9 . . ?
C5 C2 H2 119.9 . . ?
C7 C1 C6 121.3(5) . . ?
C7 C1 H1 119.3 . . ?
C6 C1 H1 119.3 . . ?

loop_
_geom_bond_atom_site_label_1
_geom_bond_atom_site_label_2
_geom_bond_distance
_geom_bond_site_symmetry_2
_geom_bond_publ_flag
N1 C20 1.375(5) . ?
N1 C12 1.388(6) . ?
N1 C11 1.454(5) . ?
N2 C21 1.375(5) . ?
N2 C20 1.312(6) . ?
C23 C20 1.438(6) . ?
C23 C19 1.376(5) . ?
C23 C18 1.453(6) . ?
C22 C21 1.429(5) . ?
C22 C19 1.431(6) . ?
C22 C17 1.408(5) . ?
C21 C13 1.408(6) . ?
C19 C16 1.496(5) . ?
C18 C12 1.419(6) . ?
C18 C9 1.384(7) . ?
C17 H17 0.9300 . ?
C17 C14 1.368(6) . ?
C16 C15 1.384(6) . ?
C16 C10 1.385(6) . ?
C15 H15 0.9300 . ?
C15 C3 1.379(7) . ?
C14 H14 0.9300 . ?
C14 C8 1.408(7) . ?
C13 H13 0.9300 . ?
C13 C8 1.357(6) . ?
C12 C7 1.387(6) . ?
C11 H11A 0.9700 . ?
C11 H11B 0.9700 . ?
C11 C4 1.504(7) . ?
C10 H10 0.9300 . ?
C10 C2 1.374(7) . ?
C9 H9 0.9300 . ?
C9 C6 1.386(7) . ?
C8 H8 0.9300 . ?
C7 H7 0.9300 . ?
C7 C1 1.374(8) . ?
C6 H6 0.9300 . ?
C6 C1 1.389(8) . ?
C5 H5 0.9300 . ?
C5 C3 1.368(8) . ?
C5 C2 1.379(8) . ?
C4 H4A 0.9600 . ?
C4 H4B 0.9600 . ?
C4 H4C 0.9600 . ?
C3 H3 0.9300 . ?
C2 H2 0.9300 . ?
C1 H1 0.9300 . ?

loop_
_geom_torsion_atom_site_label_1
_geom_torsion_atom_site_label_2
_geom_torsion_atom_site_label_3
_geom_torsion_atom_site_label_4
_geom_torsion
_geom_torsion_site_symmetry_1
_geom_torsion_site_symmetry_2
_geom_torsion_site_symmetry_3
_geom_torsion_site_symmetry_4
_geom_torsion_publ_flag
N1 C12 C7 C1 -176.5(4) . . . . ?
N2 C21 C13 C8 179.8(4) . . . . ?
C23 C19 C16 C15 -111.0(5) . . . . ?
C23 C19 C16 C10 68.4(5) . . . . ?
C23 C18 C12 N1 -2.6(4) . . . . ?
C23 C18 C12 C7 -179.8(4) . . . . ?
C23 C18 C9 C6 179.5(5) . . . . ?
C22 C21 C13 C8 0.1(6) . . . . ?
C22 C19 C16 C15 70.5(5) . . . . ?
C22 C19 C16 C10 -110.0(4) . . . . ?
C22 C17 C14 C8 -1.5(6) . . . . ?
C21 N2 C20 N1 178.5(3) . . . . ?
C21 N2 C20 C23 0.5(6) . . . . ?
C21 C22 C19 C23 -0.5(5) . . . . ?
C21 C22 C19 C16 178.1(3) . . . . ?
C21 C22 C17 C14 1.4(6) . . . . ?
C21 C13 C8 C14 -0.2(7) . . . . ?
C20 N1 C12 C18 2.1(4) . . . . ?
C20 N1 C12 C7 179.0(4) . . . . ?
C20 N1 C11 C4 89.8(5) . . . . ?
C20 N2 C21 C22 -0.4(5) . . . . ?
C20 N2 C21 C13 180.0(4) . . . . ?
C20 C23 C19 C22 0.5(5) . . . . ?
C20 C23 C19 C16 -178.0(3) . . . . ?
C20 C23 C18 C12 2.1(4) . . . . ?
C20 C23 C18 C9 -177.9(5) . . . . ?
C19 C23 C20 N1 -178.8(3) . . . . ?
C19 C23 C20 N2 -0.6(6) . . . . ?
C19 C23 C18 C12 179.5(4) . . . . ?
C19 C23 C18 C9 -0.5(8) . . . . ?
C19 C22 C21 N2 0.4(5) . . . . ?
C19 C22 C21 C13 -180.0(4) . . . . ?
C19 C22 C17 C14 -179.3(4) . . . . ?
C19 C16 C15 C3 179.0(4) . . . . ?
C19 C16 C10 C2 -179.2(4) . . . . ?
C18 C23 C20 N1 -0.9(4) . . . . ?
C18 C23 C20 N2 177.3(4) . . . . ?
C18 C23 C19 C22 -176.6(4) . . . . ?
C18 C23 C19 C16 4.9(7) . . . . ?
C18 C12 C7 C1 0.1(7) . . . . ?
C18 C9 C6 C1 0.5(7) . . . . ?
C17 C22 C21 N2 179.7(4) . . . . ?
C17 C22 C21 C13 -0.7(5) . . . . ?
C17 C22 C19 C23 -179.7(4) . . . . ?
C17 C22 C19 C16 -1.2(5) . . . . ?
C17 C14 C8 C13 0.9(7) . . . . ?
C16 C15 C3 C5 0.2(8) . . . . ?
C16 C10 C2 C5 0.3(8) . . . . ?
C15 C16 C10 C2 0.3(7) . . . . ?
C12 N1 C20 N2 -179.0(4) . . . . ?
C12 N1 C20 C23 -0.7(4) . . . . ?
C12 N1 C11 C4 -86.5(6) . . . . ?
C12 C18 C9 C6 -0.5(6) . . . . ?
C12 C7 C1 C6 0.0(7) . . . . ?
C11 N1 C20 N2 4.1(6) . . . . ?
C11 N1 C20 C23 -177.6(4) . . . . ?
C11 N1 C12 C18 178.9(4) . . . . ?
C11 N1 C12 C7 -4.1(7) . . . . ?
C10 C16 C15 C3 -0.5(7) . . . . ?
C9 C18 C12 N1 177.4(4) . . . . ?
C9 C18 C12 C7 0.2(6) . . . . ?
C9 C6 C1 C7 -0.3(8) . . . . ?
C3 C5 C2 C10 -0.6(8) . . . . ?
C2 C5 C3 C15 0.3(8) . . . . ?
